data_1010101
loop_
_publ_author_name
'Hoard, J L'
'Vincent, W B'

_publ_section_title
;
Structures of Complex Fluorides. Potassium Hexafluogermanate and
Ammonium Hexafluogermanate
;
_journal_coden_ASTM JACSAT
_journal_name_full 'Journal of the American Chemical Society'
_journal_page_first 2849
_journal_page_last 2852
_journal_paper_doi 10.1021/ja01265a082
_journal_volume 61
_journal_year 1939
_chemical_formula_structural 'K2 Ge F6'
_chemical_formula_sum 'F6 Ge K2'
_chemical_name_systematic 'Potassium hexafluorogermanate'
_space_group_IT_number 164
_symmetry_cell_setting trigonal
_symmetry_Int_Tables_number 164
_symmetry_space_group_name_Hall '-P 3 2"'
_symmetry_space_group_name_H-M 'P -3 m 1'
_cell_angle_alpha 90
_cell_angle_beta 90
_cell_angle_gamma 120
_cell_formula_units_Z 1
_cell_length_a 5.62(1)
_cell_length_b 5.62(1)
_cell_length_c 4.65(1)
_cell_volume 127.2
_exptl_crystal_density_meas 3.32
_cod_database_code 1010101

loop_
_symmetry_equiv_pos_as_xyz
x,y,z
-y,x-y,z
y-x,-x,z
-y,-x,z
x,x-y,z
y-x,y,z
-x,-y,-z
y,y-x,-z
x-y,x,-z
y,x,-z
-x,y-x,-z
x-y,-y,-z

loop_
_atom_site_label
_atom_site_type_symbol
_atom_site_symmetry_multiplicity
_atom_site_Wyckoff_symbol
_atom_site_fract_x
_atom_site_fract_y
_atom_site_fract_z
_atom_site_occupancy
_atom_site_attached_hydrogens
_atom_site_calc_flag
K1 K1+ 2 d 0.3333 0.6667 0.7 1. 0 d
Ge1 Ge4+ 1 a 0. 0. 0. 1. 0 d
F1 F1- 6 i 0.148 0.852 0.22 1. 0 d

loop_
_atom_type_symbol
_atom_type_oxidation_number
K1+ 1.000
Ge4+ 4.000
F1- -1.000
